data_7161203
loop_
_publ_author_name
'Han, Tong'
'Xu, Fenlian'
'Nie, Xinqiao'
'Wang, Dong'

_publ_section_title
;
 Direct C4-H Amination of Pyridines and Quinolines under Benign Conditions
;
_journal_name_full 'Organic &amp; Biomolecular Chemistry'
_journal_paper_doi 10.1039/D6OB00669H
_journal_year 2026
_chemical_formula_moiety 'C14 H15 Cl N2'
_chemical_formula_sum 'C14 H15 Cl N2'
_chemical_formula_weight 246.73
_space_group_crystal_system monoclinic
_space_group_IT_number 14
_space_group_name_Hall '-P 2ybc'
_space_group_name_H-M_alt 'P 1 21/c 1'
_atom_sites_solution_hydrogens geom
_atom_sites_solution_primary dual
_audit_creation_date 2023-08-03
_audit_creation_method
;
Olex2 1.5
(compiled 2023.03.06 svn.rbb2c1857 for OlexSys, GUI svn.r6748)
;
_audit_update_record
;
2026-03-07 deposited with the CCDC.	2026-06-03 downloaded from the CCDC.
;
_cell_angle_alpha 90
_cell_angle_beta 96.813(2)
_cell_angle_gamma 90
_cell_formula_units_Z 4
_cell_length_a 9.6537(11)
_cell_length_b 15.3596(18)
_cell_length_c 8.5643(9)
_cell_measurement_reflns_used 2675
_cell_measurement_temperature 296.15
_cell_measurement_theta_max 26.476
_cell_measurement_theta_min 2.652
_cell_volume 1260.9(2)
_computing_cell_refinement 'SAINT v8.34A (Bruker, 2013)'
_computing_data_reduction 'SAINT v8.34A (Bruker, 2013)'
_computing_molecular_graphics 'Olex2 1.5 (Dolomanov et al., 2009)'
_computing_publication_material 'Olex2 1.5 (Dolomanov et al., 2009)'
_computing_structure_refinement 'SHELXL 2018/3 (Sheldrick, 2015)'
_computing_structure_solution 'SHELXT 2014/5 (Sheldrick, 2014)'
_diffrn_ambient_temperature 296.15
_diffrn_measured_fraction_theta_full 0.997
_diffrn_measured_fraction_theta_max 0.954
_diffrn_measurement_device_type Bruker
_diffrn_radiation_type MoK\a
_diffrn_radiation_wavelength 0.71073
_diffrn_reflns_av_R_equivalents 0.0213
_diffrn_reflns_av_unetI/netI 0.0260
_diffrn_reflns_Laue_measured_fraction_full 0.997
_diffrn_reflns_Laue_measured_fraction_max 0.954
_diffrn_reflns_limit_h_max 6
_diffrn_reflns_limit_h_min -12
_diffrn_reflns_limit_k_max 18
_diffrn_reflns_limit_k_min -19
_diffrn_reflns_limit_l_max 11
_diffrn_reflns_limit_l_min -10
_diffrn_reflns_number 7495
_diffrn_reflns_point_group_measured_fraction_full 0.997
_diffrn_reflns_point_group_measured_fraction_max 0.954
_diffrn_reflns_theta_full 25.242
_diffrn_reflns_theta_max 27.603
_diffrn_reflns_theta_min 2.652
_diffrn_source_current 30.0
_diffrn_source_power 1.5
_diffrn_source_voltage 50.0
_exptl_absorpt_coefficient_mu 0.282
_exptl_absorpt_correction_T_max 0.7456
_exptl_absorpt_correction_T_min 0.7029
_exptl_absorpt_correction_type multi-scan
_exptl_absorpt_process_details
;
SADABS-2014/5 (Bruker,2014/5) was used for absorption correction.
wR2(int) was 0.0567 before and 0.0345 after correction.
The Ratio of minimum to maximum transmission is 0.9427.
The \l/2 correction factor is 0.00150.
;
_exptl_crystal_colour colourless
_exptl_crystal_colour_primary colourless
_exptl_crystal_density_diffrn 1.300
_exptl_crystal_description block
_exptl_crystal_F_000 520
_refine_diff_density_max 0.236
_refine_diff_density_min -0.331
_refine_diff_density_rms 0.051
_refine_ls_extinction_method none
_refine_ls_goodness_of_fit_ref 1.050
_refine_ls_hydrogen_treatment constr
_refine_ls_matrix_type full
_refine_ls_number_parameters 155
_refine_ls_number_reflns 2789
_refine_ls_number_restraints 0
_refine_ls_restrained_S_all 1.050
_refine_ls_R_factor_all 0.0697
_refine_ls_R_factor_gt 0.0444
_refine_ls_shift/su_max 0.000
_refine_ls_shift/su_mean 0.000
_refine_ls_structure_factor_coef Fsqd
_refine_ls_weighting_details 'w=1/[\s^2^(Fo^2^)+(0.0601P)^2^+0.3598P] where P=(Fo^2^+2Fc^2^)/3'
_refine_ls_weighting_scheme calc
_refine_ls_wR_factor_gt 0.1148
_refine_ls_wR_factor_ref 0.1318
_reflns_Friedel_coverage 0.000
_reflns_number_gt 1983
_reflns_number_total 2789
_reflns_threshold_expression 'I > 2\s(I)'
_cod_data_source_file d6ob00669h2.cif
_cod_data_source_block 230802wkj159_0m
_cod_database_code 7161203
_shelx_shelxl_version_number 2018/3
_shelx_space_group_comment
;
The symmetry employed for this shelxl refinement is uniquely defined
by the following loop, which should always be used as a source of
symmetry information in preference to the above space-group names.
They are only intended as comments.
;
_olex2_refinement_description
;
1. Fixed Uiso
 At 1.2 times of:
  All C(H) groups, All C(H,H) groups
 At 1.5 times of:
  All C(H,H,H) groups
2.a Secondary CH2 refined with riding coordinates:
 C2(H2A,H2B), C5(H5A,H5B), C11(H11A,H11B), C13(H13A,H13B)
2.b Aromatic/amide H refined with riding coordinates:
 C10(H10), C12(H12), C7(H7), C9(H9)
2.c Idealised Me refined as rotating group:
 C3(H3A,H3B,H3C)
;
_olex2_submission_special_instructions 'No special instructions were received'

loop_
_space_group_symop_operation_xyz
'x, y, z'
'-x, y+1/2, -z+1/2'
'-x, -y, -z'
'x, -y-1/2, z-1/2'

loop_
_atom_site_label
_atom_site_type_symbol
_atom_site_fract_x
_atom_site_fract_y
_atom_site_fract_z
_atom_site_U_iso_or_equiv
_atom_site_adp_type
_atom_site_occupancy
_atom_site_site_symmetry_order
_atom_site_calc_flag
_atom_site_refinement_flags_posn
_atom_site_refinement_flags_adp
_atom_site_refinement_flags_occupancy
_atom_site_disorder_assembly
_atom_site_disorder_group
Cl1 Cl 0.11518(6) 0.35481(5) 0.76430(8) 0.0726(2) Uani 1 1 d . . . . .
N1 N 0.59989(16) 0.47949(10) 0.78108(17) 0.0436(4) Uani 1 1 d . . . . .
N2 N 0.69230(17) 0.36019(10) 0.36187(18) 0.0456(4) Uani 1 1 d . . . . .
C1 C 0.50313(18) 0.42786(11) 0.6972(2) 0.0383(4) Uani 1 1 d . . . . .
C4 C 0.52385(18) 0.38490(11) 0.5549(2) 0.0383(4) Uani 1 1 d . . . . .
C6 C 0.65720(18) 0.39667(11) 0.4967(2) 0.0389(4) Uani 1 1 d . . . . .
C8 C 0.72150(19) 0.48641(12) 0.7271(2) 0.0440(4) Uani 1 1 d . . . . .
C10 C 0.37588(19) 0.41729(12) 0.7616(2) 0.0450(4) Uani 1 1 d . . . . .
H10 H 0.361984 0.445790 0.854249 0.054 Uiso 1 1 calc R U . . .
C12 C 0.75409(19) 0.44608(13) 0.5906(2) 0.0445(4) Uani 1 1 d . . . . .
H12 H 0.843384 0.452473 0.561684 0.053 Uiso 1 1 calc R U . . .
C14 C 0.2742(2) 0.36573(13) 0.6886(2) 0.0486(5) Uani 1 1 d . . . . .
C7 C 0.4148(2) 0.33020(13) 0.4873(2) 0.0491(5) Uani 1 1 d . . . . .
H7 H 0.426615 0.299720 0.395979 0.059 Uiso 1 1 calc R U . . .
C2 C 0.5982(2) 0.33300(13) 0.2229(2) 0.0509(5) Uani 1 1 d . . . . .
H2A H 0.518180 0.371442 0.205107 0.061 Uiso 1 1 calc R U . . .
H2B H 0.565806 0.273843 0.234586 0.061 Uiso 1 1 calc R U . . .
C9 C 0.2931(2) 0.32076(14) 0.5517(3) 0.0543(5) Uani 1 1 d . . . . .
H9 H 0.223187 0.284485 0.504487 0.065 Uiso 1 1 calc R U . . .
C5 C 0.8355(2) 0.36640(16) 0.3228(3) 0.0591(6) Uani 1 1 d . . . . .
H5A H 0.900518 0.339075 0.403149 0.071 Uiso 1 1 calc R U . . .
H5B H 0.862597 0.426663 0.311292 0.071 Uiso 1 1 calc R U . . .
C11 C 0.6879(3) 0.33940(15) 0.0903(3) 0.0627(6) Uani 1 1 d . . . . .
H11A H 0.658138 0.297941 0.007608 0.075 Uiso 1 1 calc R U . . .
H11B H 0.684712 0.397581 0.045965 0.075 Uiso 1 1 calc R U . . .
C3 C 0.8281(2) 0.54342(17) 0.8200(3) 0.0661(6) Uani 1 1 d . . . . .
H3A H 0.866638 0.583237 0.750287 0.099 Uiso 1 1 calc R U . . .
H3B H 0.901220 0.507831 0.872041 0.099 Uiso 1 1 calc R U . . .
H3C H 0.784347 0.575568 0.896872 0.099 Uiso 1 1 calc R U . . .
C13 C 0.8309(3) 0.31816(17) 0.1681(3) 0.0702(7) Uani 1 1 d . . . . .
H13A H 0.902311 0.339101 0.106671 0.084 Uiso 1 1 calc R U . . .
H13B H 0.842483 0.255977 0.184608 0.084 Uiso 1 1 calc R U . . .

loop_
_atom_site_aniso_label
_atom_site_aniso_U_11
_atom_site_aniso_U_22
_atom_site_aniso_U_33
_atom_site_aniso_U_23
_atom_site_aniso_U_13
_atom_site_aniso_U_12
Cl1 0.0472(3) 0.0904(5) 0.0814(4) -0.0012(3) 0.0125(3) -0.0110(3)
N1 0.0463(9) 0.0433(9) 0.0401(8) -0.0017(7) 0.0002(7) -0.0030(7)
N2 0.0478(9) 0.0459(9) 0.0426(9) -0.0070(7) 0.0030(7) 0.0014(7)
C1 0.0412(9) 0.0329(9) 0.0394(9) 0.0052(7) -0.0009(7) 0.0027(7)
C4 0.0431(9) 0.0312(9) 0.0386(9) 0.0036(7) -0.0032(7) 0.0030(7)
C6 0.0442(10) 0.0333(9) 0.0380(9) 0.0026(7) -0.0004(7) 0.0041(7)
C8 0.0450(10) 0.0458(11) 0.0398(9) 0.0002(8) -0.0011(8) -0.0047(8)
C10 0.0478(11) 0.0418(10) 0.0450(10) 0.0023(8) 0.0038(8) 0.0031(8)
C12 0.0405(10) 0.0487(11) 0.0437(10) -0.0014(8) 0.0023(8) -0.0023(8)
C14 0.0429(10) 0.0480(11) 0.0542(11) 0.0078(9) 0.0033(9) 0.0011(8)
C7 0.0487(11) 0.0471(11) 0.0497(11) -0.0077(9) -0.0015(9) -0.0036(8)
C2 0.0631(13) 0.0420(11) 0.0457(11) -0.0077(8) -0.0020(9) 0.0040(9)
C9 0.0470(11) 0.0525(12) 0.0608(13) -0.0032(10) -0.0040(9) -0.0100(9)
C5 0.0536(12) 0.0698(15) 0.0550(12) -0.0086(10) 0.0118(10) -0.0015(10)
C11 0.0933(18) 0.0516(13) 0.0437(11) -0.0084(9) 0.0104(11) -0.0017(11)
C3 0.0566(13) 0.0826(17) 0.0582(13) -0.0178(12) 0.0028(10) -0.0203(12)
C13 0.0785(16) 0.0698(16) 0.0658(15) -0.0169(12) 0.0239(13) 0.0006(12)

loop_
_atom_type_symbol
_atom_type_description
_atom_type_scat_dispersion_real
_atom_type_scat_dispersion_imag
_atom_type_scat_source
C C 0.0033 0.0016 'International Tables Vol C Tables 4.2.6.8 and 6.1.1.4'
H H 0.0000 0.0000 'International Tables Vol C Tables 4.2.6.8 and 6.1.1.4'
Cl Cl 0.1484 0.1585 'International Tables Vol C Tables 4.2.6.8 and 6.1.1.4'
N N 0.0061 0.0033 'International Tables Vol C Tables 4.2.6.8 and 6.1.1.4'

loop_
_geom_angle_atom_site_label_1
_geom_angle_atom_site_label_2
_geom_angle_atom_site_label_3
_geom_angle
_geom_angle_site_symmetry_1
_geom_angle_site_symmetry_3
_geom_angle_publ_flag
C8 N1 C1 116.46(16) . . ?
C6 N2 C2 127.69(16) . . ?
C6 N2 C5 120.25(16) . . ?
C5 N2 C2 110.08(15) . . ?
N1 C1 C4 124.41(16) . . ?
N1 C1 C10 115.69(16) . . ?
C10 C1 C4 119.89(16) . . ?
C1 C4 C6 117.36(15) . . ?
C7 C4 C1 116.95(17) . . ?
C7 C4 C6 125.58(17) . . ?
N2 C6 C4 124.21(16) . . ?
N2 C6 C12 119.94(17) . . ?
C12 C6 C4 115.81(16) . . ?
N1 C8 C12 124.00(17) . . ?
N1 C8 C3 116.34(17) . . ?
C12 C8 C3 119.64(18) . . ?
C1 C10 H10 119.9 . . ?
C14 C10 C1 120.16(18) . . ?
C14 C10 H10 119.9 . . ?
C6 C12 C8 121.82(17) . . ?
C6 C12 H12 119.1 . . ?
C8 C12 H12 119.1 . . ?
C10 C14 Cl1 120.41(16) . . ?
C10 C14 C9 121.22(19) . . ?
C9 C14 Cl1 118.36(15) . . ?
C4 C7 H7 118.9 . . ?
C9 C7 C4 122.13(19) . . ?
C9 C7 H7 118.9 . . ?
N2 C2 H2A 111.0 . . ?
N2 C2 H2B 111.0 . . ?
N2 C2 C11 103.66(17) . . ?
H2A C2 H2B 109.0 . . ?
C11 C2 H2A 111.0 . . ?
C11 C2 H2B 111.0 . . ?
C14 C9 H9 120.2 . . ?
C7 C9 C14 119.59(18) . . ?
C7 C9 H9 120.2 . . ?
N2 C5 H5A 111.0 . . ?
N2 C5 H5B 111.0 . . ?
N2 C5 C13 103.76(18) . . ?
H5A C5 H5B 109.0 . . ?
C13 C5 H5A 111.0 . . ?
C13 C5 H5B 111.0 . . ?
C2 C11 H11A 111.1 . . ?
C2 C11 H11B 111.1 . . ?
H11A C11 H11B 109.0 . . ?
C13 C11 C2 103.40(18) . . ?
C13 C11 H11A 111.1 . . ?
C13 C11 H11B 111.1 . . ?
C8 C3 H3A 109.5 . . ?
C8 C3 H3B 109.5 . . ?
C8 C3 H3C 109.5 . . ?
H3A C3 H3B 109.5 . . ?
H3A C3 H3C 109.5 . . ?
H3B C3 H3C 109.5 . . ?
C5 C13 H13A 111.3 . . ?
C5 C13 H13B 111.3 . . ?
C11 C13 C5 102.28(18) . . ?
C11 C13 H13A 111.3 . . ?
C11 C13 H13B 111.3 . . ?
H13A C13 H13B 109.2 . . ?

loop_
_geom_bond_atom_site_label_1
_geom_bond_atom_site_label_2
_geom_bond_distance
_geom_bond_site_symmetry_2
_geom_bond_publ_flag
Cl1 C14 1.744(2) . ?
N1 C1 1.363(2) . ?
N1 C8 1.316(2) . ?
N2 C6 1.362(2) . ?
N2 C2 1.469(2) . ?
N2 C5 1.464(3) . ?
C1 C4 1.420(2) . ?
C1 C10 1.414(3) . ?
C4 C6 1.446(2) . ?
C4 C7 1.416(3) . ?
C6 C12 1.386(2) . ?
C8 C12 1.391(3) . ?
C8 C3 1.505(3) . ?
C10 H10 0.9300 . ?
C10 C14 1.355(3) . ?
C12 H12 0.9300 . ?
C14 C9 1.391(3) . ?
C7 H7 0.9300 . ?
C7 C9 1.364(3) . ?
C2 H2A 0.9700 . ?
C2 H2B 0.9700 . ?
C2 C11 1.511(3) . ?
C9 H9 0.9300 . ?
C5 H5A 0.9700 . ?
C5 H5B 0.9700 . ?
C5 C13 1.514(3) . ?
C11 H11A 0.9700 . ?
C11 H11B 0.9700 . ?
C11 C13 1.497(4) . ?
C3 H3A 0.9600 . ?
C3 H3B 0.9600 . ?
C3 H3C 0.9600 . ?
C13 H13A 0.9700 . ?
C13 H13B 0.9700 . ?

loop_
_geom_torsion_atom_site_label_1
_geom_torsion_atom_site_label_2
_geom_torsion_atom_site_label_3
_geom_torsion_atom_site_label_4
_geom_torsion
_geom_torsion_site_symmetry_1
_geom_torsion_site_symmetry_2
_geom_torsion_site_symmetry_3
_geom_torsion_site_symmetry_4
_geom_torsion_publ_flag
Cl1 C14 C9 C7 178.03(16) . . . . ?
N1 C1 C4 C6 0.4(2) . . . . ?
N1 C1 C4 C7 176.88(16) . . . . ?
N1 C1 C10 C14 -178.63(16) . . . . ?
N1 C8 C12 C6 2.1(3) . . . . ?
N2 C6 C12 C8 178.28(17) . . . . ?
N2 C2 C11 C13 31.9(2) . . . . ?
N2 C5 C13 C11 34.6(2) . . . . ?
C1 N1 C8 C12 1.3(3) . . . . ?
C1 N1 C8 C3 180.00(17) . . . . ?
C1 C4 C6 N2 -179.62(16) . . . . ?
C1 C4 C6 C12 2.8(2) . . . . ?
C1 C4 C7 C9 2.0(3) . . . . ?
C1 C10 C14 Cl1 -178.20(14) . . . . ?
C1 C10 C14 C9 1.4(3) . . . . ?
C4 C1 C10 C14 0.5(3) . . . . ?
C4 C6 C12 C8 -4.0(3) . . . . ?
C4 C7 C9 C14 -0.2(3) . . . . ?
C6 N2 C2 C11 153.59(18) . . . . ?
C6 N2 C5 C13 179.64(18) . . . . ?
C6 C4 C7 C9 178.22(18) . . . . ?
C8 N1 C1 C4 -2.5(2) . . . . ?
C8 N1 C1 C10 176.62(16) . . . . ?
C10 C1 C4 C6 -178.68(15) . . . . ?
C10 C1 C4 C7 -2.2(2) . . . . ?
C10 C14 C9 C7 -1.6(3) . . . . ?
C7 C4 C6 N2 4.2(3) . . . . ?
C7 C4 C6 C12 -173.34(17) . . . . ?
C2 N2 C6 C4 25.6(3) . . . . ?
C2 N2 C6 C12 -156.90(18) . . . . ?
C2 N2 C5 C13 -15.2(2) . . . . ?
C2 C11 C13 C5 -41.2(2) . . . . ?
C5 N2 C6 C4 -172.03(17) . . . . ?
C5 N2 C6 C12 5.4(3) . . . . ?
C5 N2 C2 C11 -10.2(2) . . . . ?
C3 C8 C12 C6 -176.59(18) . . . . ?
